data_7719878
loop_
_publ_author_name
'Dallerba, Elena'
'Cameron, Lee'
'Armstrong, Blake I.'
'Ellison, Gaewyn'
'Turner, Eva'
'Innes, Evelyn'
'Strickling, Georgia L.'
'Pangiarella, Joel Ethan'
'O'Conghaile, Peter'
'Nesbit, Michael'
'Moggach, Stephen A.'
'Raiteri, Paolo'
'Stagni, Stefano'
'Pearson, Emma'
'Hackett, Mark'
'Massi, Massimiliano'

_publ_section_title
;
 Methylated regioisomers of Re(I) and Ir(III) tetrazole complexes:
 photophysical properties and optical imaging of brain tissue
;
_journal_name_full 'Dalton Transactions'
_journal_paper_doi 10.1039/D5DT01745A
_journal_year 2025
_chemical_formula_moiety 'C14 H9 Br N5 O3 Re'
_chemical_formula_sum 'C14 H9 Br N5 O3 Re'
_chemical_formula_weight 561.37
_space_group_crystal_system triclinic
_space_group_IT_number 2
_space_group_name_Hall '-P 1'
_space_group_name_H-M_alt 'P -1'
_atom_sites_solution_hydrogens geom
_atom_sites_solution_primary dual
_audit_block_doi 10.5517/ccdc.csd.cc2dlrkb
_audit_creation_date 2022-10-13
_audit_creation_method
;
Olex2 1.3
(compiled 2020.11.12 svn.r5f609507 for OlexSys, GUI svn.r6408)
;
_audit_update_record
;
2022-11-28 deposited with the CCDC.	2025-11-12 downloaded from the CCDC.
;
_cell_angle_alpha 89.4990(10)
_cell_angle_beta 89.7010(10)
_cell_angle_gamma 72.3620(10)
_cell_formula_units_Z 2
_cell_length_a 6.97900(10)
_cell_length_b 10.42840(10)
_cell_length_c 11.24010(10)
_cell_measurement_reflns_used 24385
_cell_measurement_temperature 102(3)
_cell_measurement_theta_max 75.2250
_cell_measurement_theta_min 3.9030
_cell_volume 779.563(16)
_computing_cell_refinement 'CrysAlisPro 1.171.41.93a (Rigaku OD, 2020)'
_computing_data_collection 'CrysAlisPro 1.171.41.93a (Rigaku OD, 2020)'
_computing_data_reduction 'CrysAlisPro 1.171.41.93a (Rigaku OD, 2020)'
_computing_molecular_graphics 'Olex2 1.3 (Dolomanov et al., 2009)'
_computing_publication_material 'Olex2 1.3 (Dolomanov et al., 2009)'
_computing_structure_refinement 'SHELXL 2018/3 (Sheldrick, 2015)'
_computing_structure_solution 'SHELXT 2018/2 (Sheldrick, 2018)'
_diffrn_ambient_environment N~2~
_diffrn_ambient_temperature 102(3)
_diffrn_detector 'Hybrid Pixel Array Detector'
_diffrn_detector_area_resol_mean 10.0000
_diffrn_detector_type HyPix
_diffrn_measured_fraction_theta_full 0.999
_diffrn_measured_fraction_theta_max 0.961
_diffrn_measurement_details
;
List of Runs (angles in degrees, time in seconds):

  # Type    Start    End  Width  t~exp~   \w     \q     \k     \f   Frames
#--------------------------------------------------------------------------
  1  \w     24.00 118.00   0.50    0.05    --   46.23  77.00 -90.00  188
  2  \w     28.00 122.00   0.50    0.05    --   50.00  76.00-123.93  188
  3  \w     24.00 118.00   0.50    0.05    --   46.23  77.00 -60.00  188
  4  \w     27.00 122.00   0.50    0.05    --   50.00  77.00 166.18  190
  5  \w     83.00 175.00   0.50    0.05    --  102.37  93.00  73.00  184
  6  \w    -23.00   3.00   0.50    0.05    --   14.00 105.00 -42.81   52
  7  \w     -3.00  23.00   0.50    0.05    --   30.00  99.00  76.19   52
  8  \w    -21.00  14.00   0.50    0.05    --   14.00 102.00-164.37   70
  9  \w     37.00 131.00   0.50    0.05    --   58.00  73.00 175.89  188
 10  \w     36.00 131.00   0.50    0.05    --   58.00  76.00  65.66  190
 11  \w     47.00 143.00   0.50    0.05    --   70.00  77.00  10.61  192
 12  \w     36.00 131.00   0.50    0.05    --   58.00  76.00 -14.61  190
 13  \w     35.00 131.00   0.50    0.05    --   58.00  77.00-103.29  192
 14  \w     44.00 139.00   0.50    0.05    --   66.00  75.00-170.08  190
 15  \w     43.00 139.00   0.50    0.05    --   66.00  77.00 -91.74  192
 16  \w     36.00 131.00   0.50    0.05    --   58.00  76.00  86.59  190
 17  \w     40.00 135.00   0.50    0.05    --   62.00  75.00 113.09  190
 18  \w    -27.00  40.00   0.50    0.05    --   46.23 -37.00 -90.00  134
 19  \w     30.00  68.00   0.50    0.05    --  102.37 -61.00-180.00   76
 20  \w     71.00 101.00   0.50    0.05    --  102.37 -77.00 -30.00   60
 21  \w     34.00  65.00   0.50    0.05    --  102.37 -77.00 -30.00   62
 22  \w     31.00  67.00   0.50    0.05    --  102.37 -61.00   0.00   72
 23  \w     30.00  65.00   0.50    0.05    --  102.37 -61.00 150.00   70
 24  \w     13.00  94.00   0.50    0.05    --   46.23-125.00  90.00  162
 25  \w     30.00 104.00   0.50    0.05    --  102.37 -94.00 120.00  148
 26  \w     33.00 100.00   0.50    0.05    --  102.37 -94.00  90.00  134
 27  \w    -25.00  76.00   0.50    0.05    --   46.23 -93.00 -38.00  202
 28  \w     79.00 105.00   0.50    0.05    --  102.37 -94.00-120.00   52
 29  \w     75.00 104.00   0.50    0.05    --  102.37 -98.00-155.25   58
 30  \w     38.00  64.00   0.50    0.05    --  102.37 -98.00-155.25   52
 31  \w     41.00  67.00   0.50    0.05    --  102.37 -94.00-120.00   52
 32  \w     30.00 106.00   0.50    0.05    --  102.37 -93.00 -38.00  152
 33  \w   -118.00 -23.00   0.50    0.05    --  -46.23 -77.00  30.00  190
 34  \w   -118.00 -23.00   0.50    0.05    --  -46.23 -77.00 -30.00  190
 35  \w   -118.00 -23.00   0.50    0.05    --  -46.23 -77.00-180.00  190
 36  \w   -119.00 -34.00   0.50    0.05    --  -46.23 -37.00-180.00  170
 37  \w   -118.00 -23.00   0.50    0.05    --  -46.23 -77.00  90.00  190
 38  \w   -129.00 -81.00   0.50    0.05    -- -102.37 -77.00 127.42   96
 39  \w   -163.00-138.00   0.50    0.05    -- -102.37 -77.00 127.42   50
 40  \w   -145.00-112.00   0.50    0.05    --  -94.00 -76.00  75.75   66
 41  \w   -104.00 -71.00   0.50    0.05    --  -94.00 -76.00  75.75   66
 42  \w   -106.00 -72.00   0.50    0.05    --  -94.00 -76.00 -10.93   68
 43  \w   -144.00-119.00   0.50    0.05    --  -94.00 -76.00  21.02   50
 44  \w   -148.00-121.00   0.50    0.05    --  -90.00 -76.00  60.17   54
 45  \w    -92.00 -67.00   0.50    0.05    --  -90.00 -76.00  60.17   50
 46  \w   -149.00-111.00   0.50    0.05    --  -94.00 -76.00 -10.93   76
 47  \w   -153.00 -82.00   0.50    0.05    -- -102.37 -76.00 -51.29  142
 48  \w   -142.00 -80.00   0.50    0.05    -- -102.37 -77.00-120.00  124
 49  \w   -175.00-149.00   0.50    0.05    -- -102.37 -77.00-120.00   52
 50  \w   -120.00 -81.00   0.50    0.05    -- -102.37 -74.00-151.52   78
 51  \w   -159.00-127.00   0.50    0.05    -- -102.37 -74.00-151.52   64
 52  \w   -108.00 -71.00   0.50    0.05    --  -94.00 -76.00  21.02   74
 53  \w    -87.00 -61.00   0.50    0.05    --  -82.00 -75.00 109.94   52
 54  \w   -159.00 -65.00   0.50    0.05    --  -86.00 -73.00 146.60  188
 55  \w   -117.00 -82.00   0.50    0.05    -- -102.37 -75.00  61.26   70
 56  \w    -99.00 -65.00   0.50    0.05    --  -86.00 -72.00 136.10   68
 57  \w    -94.00 -68.00   0.50    0.05    --  -86.00 -71.00 168.50   52
 58  \w    -95.00 -57.00   0.50    0.05    --  -78.00 -72.00  92.78   76
 59  \w    -94.00 -69.00   0.50    0.05    --  -90.00 -73.00  23.32   50
 60  \w    -89.00 -63.00   0.50    0.05    --  -82.00 -71.00 -17.17   52
 61  \w    -88.00 -53.00   0.50    0.05    --  -74.00 -72.00 -58.07   70
 62  \w    -90.00 -61.00   0.50    0.05    --  -82.00 -73.00-103.09   58
 63  \w    -86.00 -60.00   0.50    0.05    --  -74.00 -70.00-157.64   52
 64  \w   -153.00 -85.00   0.50    0.05    -- -102.37 -68.00 -96.74  136
 65  \w   -111.00 -83.00   0.50    0.05    -- -102.37 -70.00 -50.93   56
 66  \w   -136.00-111.00   0.50    0.05    --  -86.00 -67.00  96.94   50
 67  \w    -93.00 -67.00   0.50    0.05    --  -86.00 -67.00  96.94   52
 68  \w    -79.00 -54.00   0.50    0.05    --  -74.00 -69.00 169.15   50
 69  \w   -139.00 -47.00   0.50    0.05    --  -66.00 -68.00 166.20  184
 70  \w   -167.00-112.00   0.50    0.05    --  -94.00 -66.00  30.89  110
 71  \w   -106.00 -76.00   0.50    0.05    --  -94.00 -66.00  30.89   60
 72  \w    -94.00 -69.00   0.50    0.05    --  -86.00 -62.00 -52.16   50
 73  \w    -90.00 -65.00   0.50    0.05    --  -82.00 -61.00 -82.82   50
 74  \w    -97.00 -67.00   0.50    0.05    --  -82.00 -64.00 -90.83   60
 75  \w   -139.00 -49.00   0.50    0.05    --  -66.00 -63.00-100.70  180
 76  \w   -157.00-119.00   0.50    0.05    --  -86.00 -61.00-147.05   76
 77  \w   -111.00 -69.00   0.50    0.05    --  -86.00 -61.00-147.05   84
 78  \w    -92.00 -66.00   0.50    0.05    --  -82.00 -59.00-140.78   52
 79  \w   -171.00 -87.00   0.50    0.05    -- -102.37 -61.00 -90.00  168
 80  \w   -175.00 -88.00   0.50    0.05    -- -102.37 -61.00  -4.08  174
 81  \w   -112.00 -75.00   0.50    0.05    --  -90.00 -56.00 175.97   74
 82  \w   -158.00-123.00   0.50    0.05    --  -90.00 -56.00 175.97   70
 83  \w   -163.00-126.00   0.50    0.05    --  -94.00 -50.00 159.61   74
 84  \w   -120.00 -80.00   0.50    0.05    --  -94.00 -50.00 159.61   80
 85  \w   -166.00 -79.00   0.50    0.05    --  -94.00 -58.00  85.66  174
 86  \w   -175.00 -83.00   0.50    0.05    -- -102.37 -93.00 -38.00  184
 87  \w   -101.00 -55.00   0.50    0.05    -- -102.37  93.00  73.00   92
 88  \w    -76.00  27.00   0.50    0.05    --  -46.23  93.00  73.00  206
 89  \w   -103.00 -31.00   0.50    0.05    -- -102.37  77.00 -90.00  144
 90  \w    -96.00 -47.00   0.50    0.05    -- -102.37 125.00-120.00   98
;
_diffrn_measurement_device 'four-circle diffractometer'
_diffrn_measurement_device_type 'XtaLAB Synergy, Single source at home/near, HyPix'
_diffrn_measurement_method '\w scans'
_diffrn_orient_matrix_type 'CrysAlisPro convention (1999,Acta A55,543-557)'
_diffrn_orient_matrix_UB_11 0.0335148000
_diffrn_orient_matrix_UB_12 0.0586349000
_diffrn_orient_matrix_UB_13 0.1206891000
_diffrn_orient_matrix_UB_21 0.1397064000
_diffrn_orient_matrix_UB_22 -0.1388863000
_diffrn_orient_matrix_UB_23 0.0384985000
_diffrn_orient_matrix_UB_31 0.1816929000
_diffrn_orient_matrix_UB_32 0.0361018000
_diffrn_orient_matrix_UB_33 -0.0523357000
_diffrn_radiation_monochromator mirror
_diffrn_radiation_probe x-ray
_diffrn_radiation_type 'Cu K\a'
_diffrn_radiation_wavelength 1.54184
_diffrn_reflns_av_R_equivalents 0.0351
_diffrn_reflns_av_unetI/netI 0.0161
_diffrn_reflns_Laue_measured_fraction_full 0.999
_diffrn_reflns_Laue_measured_fraction_max 0.961
_diffrn_reflns_limit_h_max 8
_diffrn_reflns_limit_h_min -8
_diffrn_reflns_limit_k_max 13
_diffrn_reflns_limit_k_min -13
_diffrn_reflns_limit_l_max 14
_diffrn_reflns_limit_l_min -14
_diffrn_reflns_number 28125
_diffrn_reflns_point_group_measured_fraction_full 0.999
_diffrn_reflns_point_group_measured_fraction_max 0.961
_diffrn_reflns_theta_full 67.684
_diffrn_reflns_theta_max 75.517
_diffrn_reflns_theta_min 3.933
_diffrn_source 'micro-focus sealed X-ray tube'
_diffrn_source_type 'PhotonJet (Cu) X-ray Source'
_exptl_absorpt_coefficient_mu 18.483
_exptl_absorpt_correction_T_max 1.00000
_exptl_absorpt_correction_T_min 0.37233
_exptl_absorpt_correction_type multi-scan
_exptl_absorpt_process_details
;
CrysAlisPro 1.171.41.93a (Rigaku Oxford Diffraction, 2020)
Empirical absorption correction using spherical harmonics,
implemented in SCALE3 ABSPACK scaling algorithm.
;
_exptl_crystal_colour 'clear light yellow'
_exptl_crystal_colour_lustre clear
_exptl_crystal_colour_modifier light
_exptl_crystal_colour_primary yellow
_exptl_crystal_density_diffrn 2.392
_exptl_crystal_description block
_exptl_crystal_F_000 524
_exptl_crystal_recrystallization_method 'grown from the slow evaporation of acetone from an acetone and water solution'
_exptl_crystal_size_max 0.136
_exptl_crystal_size_mid 0.098
_exptl_crystal_size_min 0.08
_refine_diff_density_max 0.957
_refine_diff_density_min -1.662
_refine_diff_density_rms 0.148
_refine_ls_extinction_method none
_refine_ls_goodness_of_fit_ref 1.156
_refine_ls_hydrogen_treatment constr
_refine_ls_matrix_type full
_refine_ls_number_parameters 218
_refine_ls_number_reflns 3111
_refine_ls_number_restraints 0
_refine_ls_restrained_S_all 1.156
_refine_ls_R_factor_all 0.0205
_refine_ls_R_factor_gt 0.0205
_refine_ls_shift/su_max 0.002
_refine_ls_shift/su_mean 0.000
_refine_ls_structure_factor_coef Fsqd
_refine_ls_weighting_details 'w=1/[\s^2^(Fo^2^)+(0.0275P)^2^+1.9576P] where P=(Fo^2^+2Fc^2^)/3'
_refine_ls_weighting_scheme calc
_refine_ls_wR_factor_gt 0.0524
_refine_ls_wR_factor_ref 0.0525
_reflns_Friedel_coverage 0.000
_reflns_number_gt 3105
_reflns_number_total 3111
_reflns_threshold_expression 'I > 2\s(I)'
_cod_data_source_file d5dt01745a2.cif
_cod_data_source_block mxm547rm_redo
_cod_database_code 7719878
_shelx_shelxl_version_number 2018/3
_chemical_oxdiff_formula 'Re N6 C30 O3 Br H10'
_chemical_oxdiff_usercomment 'Lee Cameron'
_shelx_space_group_comment
;
The symmetry employed for this shelxl refinement is uniquely defined
by the following loop, which should always be used as a source of
symmetry information in preference to the above space-group names.
They are only intended as comments.
;
_shelx_estimated_absorpt_t_max 0.319
_shelx_estimated_absorpt_t_min 0.188
_reflns_odcompleteness_completeness 100.00
_reflns_odcompleteness_iscentric 1
_reflns_odcompleteness_theta 66.49
_olex2_refinement_description
;
1. Fixed Uiso
 At 1.2 times of:
  All C(H) groups
 At 1.5 times of:
  All C(H,H,H) groups
2.a Aromatic/amide H refined with riding coordinates:
 C13(H13), C7(H7), C11(H11), C8(H8), C10(H10), C12(H12)
2.b Idealised Me refined as rotating group:
 C4(H4A,H4B,H4C)
;
_olex2_exptl_crystal_mounting_method 'mounted on a glass fibre using silicon oil'
_olex2_submission_special_instructions 'No special instructions were received'
_oxdiff_exptl_absorpt_empirical_details
;
Empirical correction (ABSPACK) includes:
- Absorption correction using spherical harmonics
- Frame scaling
;
_oxdiff_exptl_absorpt_empirical_full_max 1.867
_oxdiff_exptl_absorpt_empirical_full_min 0.729

loop_
_space_group_symop_operation_xyz
'x, y, z'
'-x, -y, -z'

loop_
_atom_site_label
_atom_site_type_symbol
_atom_site_fract_x
_atom_site_fract_y
_atom_site_fract_z
_atom_site_U_iso_or_equiv
_atom_site_adp_type
_atom_site_occupancy
_atom_site_site_symmetry_order
_atom_site_calc_flag
_atom_site_refinement_flags_posn
_atom_site_refinement_flags_adp
_atom_site_refinement_flags_occupancy
_atom_site_disorder_assembly
_atom_site_disorder_group
Re1 Re 0.31474(2) 0.77404(2) 0.84298(2) 0.00813(6) Uani 1 1 d . . . . .
Br1 Br 0.67729(5) 0.62978(3) 0.77845(3) 0.01345(9) Uani 1 1 d . . . . .
O3 O 0.4460(4) 1.0285(2) 0.8690(2) 0.0155(5) Uani 1 1 d . . . . .
O2 O 0.4064(4) 0.7205(3) 1.1079(2) 0.0163(5) Uani 1 1 d . . . . .
N4 N 0.2331(4) 0.5947(3) 0.8181(3) 0.0126(6) Uani 1 1 d . . . . .
O1 O -0.1135(4) 0.9373(3) 0.9125(2) 0.0199(6) Uani 1 1 d . . . . .
N5 N 0.2554(4) 0.7630(3) 0.6450(2) 0.0102(5) Uani 1 1 d . . . . .
N2 N 0.1562(5) 0.4181(3) 0.8197(3) 0.0144(6) Uani 1 1 d . . . . .
N1 N 0.1725(5) 0.4412(3) 0.7032(3) 0.0148(6) Uani 1 1 d . . . . .
N3 N 0.1915(5) 0.5072(3) 0.8908(3) 0.0137(6) Uani 1 1 d . . . . .
C2 C 0.3740(5) 0.7428(3) 1.0080(3) 0.0127(7) Uani 1 1 d . . . . .
C1 C 0.0463(5) 0.8761(3) 0.8841(3) 0.0127(7) Uani 1 1 d . . . . .
C3 C 0.3982(5) 0.9338(4) 0.8570(3) 0.0125(7) Uani 1 1 d . . . . .
C6 C 0.2453(5) 0.6432(3) 0.6084(3) 0.0115(6) Uani 1 1 d . . . . .
C13 C 0.2390(5) 0.9911(3) 0.5908(3) 0.0125(7) Uani 1 1 d . . . . .
H13 H 0.225117 1.016132 0.672181 0.015 Uiso 1 1 calc R U . . .
C5 C 0.2204(5) 0.5551(3) 0.7059(3) 0.0120(7) Uani 1 1 d . . . . .
C7 C 0.2539(5) 0.6032(3) 0.4895(3) 0.0148(7) Uani 1 1 d . . . . .
H7 H 0.244561 0.517182 0.468976 0.018 Uiso 1 1 calc R U . . .
C9 C 0.2749(5) 0.8220(4) 0.4359(3) 0.0128(7) Uani 1 1 d . . . . .
C11 C 0.2627(5) 1.0499(4) 0.3837(3) 0.0143(7) Uani 1 1 d . . . . .
H11 H 0.266090 1.115566 0.325307 0.017 Uiso 1 1 calc R U . . .
C14 C 0.2588(5) 0.8572(3) 0.5591(3) 0.0103(6) Uani 1 1 d . . . . .
C8 C 0.2762(5) 0.6913(4) 0.4037(3) 0.0152(7) Uani 1 1 d . . . . .
H8 H 0.292510 0.664663 0.322752 0.018 Uiso 1 1 calc R U . . .
C10 C 0.2801(5) 0.9220(4) 0.3501(3) 0.0152(7) Uani 1 1 d . . . . .
H10 H 0.296017 0.899123 0.268247 0.018 Uiso 1 1 calc R U . . .
C12 C 0.2394(5) 1.0857(4) 0.5054(3) 0.0143(7) Uani 1 1 d . . . . .
H12 H 0.224004 1.175848 0.527916 0.017 Uiso 1 1 calc R U . . .
C4 C 0.0877(6) 0.3073(4) 0.8661(3) 0.0195(8) Uani 1 1 d . . . . .
H4A H -0.058748 0.338273 0.875656 0.029 Uiso 1 1 calc R U . . .
H4B H 0.150871 0.277579 0.943308 0.029 Uiso 1 1 calc R U . . .
H4C H 0.125402 0.232082 0.810211 0.029 Uiso 1 1 calc R U . . .

loop_
_atom_site_aniso_label
_atom_site_aniso_U_11
_atom_site_aniso_U_22
_atom_site_aniso_U_33
_atom_site_aniso_U_23
_atom_site_aniso_U_13
_atom_site_aniso_U_12
Re1 0.00929(9) 0.00990(9) 0.00502(9) -0.00045(5) 0.00137(6) -0.00266(6)
Br1 0.01105(18) 0.01391(17) 0.01379(17) -0.00144(13) 0.00194(13) -0.00139(13)
O3 0.0179(13) 0.0160(12) 0.0151(12) -0.0010(9) 0.0021(10) -0.0088(10)
O2 0.0237(14) 0.0208(13) 0.0051(11) 0.0020(9) -0.0016(10) -0.0078(11)
N4 0.0136(15) 0.0129(14) 0.0108(13) 0.0016(11) 0.0017(11) -0.0034(11)
O1 0.0130(13) 0.0273(14) 0.0168(13) -0.0029(11) 0.0001(10) -0.0024(11)
N5 0.0097(13) 0.0131(13) 0.0073(13) -0.0010(10) 0.0005(10) -0.0026(11)
N2 0.0140(15) 0.0120(14) 0.0160(14) 0.0009(11) 0.0010(12) -0.0022(11)
N1 0.0133(15) 0.0138(14) 0.0165(15) -0.0010(11) 0.0002(12) -0.0029(12)
N3 0.0142(15) 0.0127(14) 0.0137(14) 0.0021(11) 0.0016(11) -0.0035(11)
C2 0.0101(16) 0.0105(15) 0.0193(18) -0.0035(13) 0.0042(13) -0.0058(13)
C1 0.0194(19) 0.0138(16) 0.0052(14) -0.0001(12) -0.0007(13) -0.0057(14)
C3 0.0103(16) 0.0187(17) 0.0071(15) 0.0018(12) 0.0016(12) -0.0023(13)
C6 0.0098(16) 0.0131(16) 0.0112(16) 0.0009(12) 0.0001(12) -0.0030(13)
C13 0.0092(16) 0.0176(17) 0.0095(15) 0.0000(13) -0.0008(12) -0.0023(13)
C5 0.0095(16) 0.0124(15) 0.0135(16) -0.0005(12) 0.0015(13) -0.0025(13)
C7 0.0164(18) 0.0133(16) 0.0148(17) -0.0045(13) 0.0002(14) -0.0044(14)
C9 0.0110(16) 0.0201(17) 0.0077(15) 0.0011(13) 0.0010(12) -0.0053(14)
C11 0.0071(16) 0.0215(17) 0.0142(16) 0.0068(13) 0.0009(13) -0.0042(13)
C14 0.0048(15) 0.0164(16) 0.0096(15) 0.0012(12) -0.0011(12) -0.0030(13)
C8 0.0166(18) 0.0201(17) 0.0080(15) -0.0048(13) 0.0000(13) -0.0038(14)
C10 0.0128(17) 0.0250(18) 0.0072(15) 0.0019(13) 0.0020(13) -0.0047(14)
C12 0.0094(16) 0.0160(17) 0.0169(17) 0.0030(13) -0.0010(13) -0.0032(13)
C4 0.023(2) 0.0127(16) 0.0234(19) 0.0045(14) 0.0033(15) -0.0062(15)

loop_
_atom_type_symbol
_atom_type_description
_atom_type_scat_dispersion_real
_atom_type_scat_dispersion_imag
_atom_type_scat_source
C C 0.0181 0.0091 'International Tables Vol C Tables 4.2.6.8 and 6.1.1.4'
H H 0.0000 0.0000 'International Tables Vol C Tables 4.2.6.8 and 6.1.1.4'
Br Br -0.6763 1.2805 'International Tables Vol C Tables 4.2.6.8 and 6.1.1.4'
N N 0.0311 0.0180 'International Tables Vol C Tables 4.2.6.8 and 6.1.1.4'
O O 0.0492 0.0322 'International Tables Vol C Tables 4.2.6.8 and 6.1.1.4'
Re Re -5.2083 5.8923 'International Tables Vol C Tables 4.2.6.8 and 6.1.1.4'

loop_
_geom_angle_atom_site_label_1
_geom_angle_atom_site_label_2
_geom_angle_atom_site_label_3
_geom_angle
_geom_angle_site_symmetry_1
_geom_angle_site_symmetry_3
_geom_angle_publ_flag
N4 Re1 Br1 85.75(8) . . ?
N4 Re1 N5 73.59(11) . . ?
N5 Re1 Br1 81.89(7) . . ?
C2 Re1 Br1 92.83(10) . . ?
C2 Re1 N4 95.07(12) . . ?
C2 Re1 N5 167.75(12) . . ?
C2 Re1 C1 89.17(14) . . ?
C2 Re1 C3 87.29(14) . . ?
C1 Re1 Br1 177.49(10) . . ?
C1 Re1 N4 92.58(13) . . ?
C1 Re1 N5 95.85(12) . . ?
C1 Re1 C3 89.93(14) . . ?
C3 Re1 Br1 91.67(10) . . ?
C3 Re1 N4 176.57(12) . . ?
C3 Re1 N5 103.84(12) . . ?
N3 N4 Re1 134.0(2) . . ?
N3 N4 C5 108.5(3) . . ?
C5 N4 Re1 117.5(2) . . ?
C6 N5 Re1 114.7(2) . . ?
C6 N5 C14 117.5(3) . . ?
C14 N5 Re1 127.0(2) . . ?
N1 N2 C4 123.0(3) . . ?
N3 N2 N1 115.5(3) . . ?
N3 N2 C4 121.3(3) . . ?
C5 N1 N2 100.8(3) . . ?
N2 N3 N4 103.9(3) . . ?
O2 C2 Re1 177.5(3) . . ?
O1 C1 Re1 177.9(3) . . ?
O3 C3 Re1 177.8(3) . . ?
N5 C6 C5 113.5(3) . . ?
N5 C6 C7 124.8(3) . . ?
C7 C6 C5 121.7(3) . . ?
C14 C13 H13 119.7 . . ?
C12 C13 H13 119.7 . . ?
C12 C13 C14 120.7(3) . . ?
N4 C5 C6 118.3(3) . . ?
N1 C5 N4 111.3(3) . . ?
N1 C5 C6 130.2(3) . . ?
C6 C7 H7 120.9 . . ?
C8 C7 C6 118.2(3) . . ?
C8 C7 H7 120.9 . . ?
C8 C9 C14 118.8(3) . . ?
C8 C9 C10 122.5(3) . . ?
C10 C9 C14 118.7(3) . . ?
C10 C11 H11 119.8 . . ?
C10 C11 C12 120.3(3) . . ?
C12 C11 H11 119.8 . . ?
N5 C14 C13 120.5(3) . . ?
N5 C14 C9 120.5(3) . . ?
C13 C14 C9 118.9(3) . . ?
C7 C8 C9 119.7(3) . . ?
C7 C8 H8 120.2 . . ?
C9 C8 H8 120.2 . . ?
C9 C10 H10 119.6 . . ?
C11 C10 C9 120.9(3) . . ?
C11 C10 H10 119.6 . . ?
C13 C12 C11 120.4(3) . . ?
C13 C12 H12 119.8 . . ?
C11 C12 H12 119.8 . . ?
N2 C4 H4A 109.5 . . ?
N2 C4 H4B 109.5 . . ?
N2 C4 H4C 109.5 . . ?
H4A C4 H4B 109.5 . . ?
H4A C4 H4C 109.5 . . ?
H4B C4 H4C 109.5 . . ?

loop_
_geom_bond_atom_site_label_1
_geom_bond_atom_site_label_2
_geom_bond_distance
_geom_bond_site_symmetry_2
_geom_bond_publ_flag
Re1 Br1 2.6239(4) . ?
Re1 N4 2.135(3) . ?
Re1 N5 2.276(3) . ?
Re1 C2 1.906(4) . ?
Re1 C1 1.910(4) . ?
Re1 C3 1.932(4) . ?
O3 C3 1.144(4) . ?
O2 C2 1.153(4) . ?
N4 N3 1.316(4) . ?
N4 C5 1.342(4) . ?
O1 C1 1.149(5) . ?
N5 C6 1.341(4) . ?
N5 C14 1.377(4) . ?
N2 N1 1.339(4) . ?
N2 N3 1.311(4) . ?
N2 C4 1.469(5) . ?
N1 C5 1.328(5) . ?
C6 C5 1.467(5) . ?
C6 C7 1.398(5) . ?
C13 H13 0.9500 . ?
C13 C14 1.410(5) . ?
C13 C12 1.371(5) . ?
C7 H7 0.9500 . ?
C7 C8 1.367(5) . ?
C9 C14 1.431(5) . ?
C9 C8 1.410(5) . ?
C9 C10 1.423(5) . ?
C11 H11 0.9500 . ?
C11 C10 1.358(5) . ?
C11 C12 1.416(5) . ?
C8 H8 0.9500 . ?
C10 H10 0.9500 . ?
C12 H12 0.9500 . ?
C4 H4A 0.9800 . ?
C4 H4B 0.9800 . ?
C4 H4C 0.9800 . ?

loop_
_geom_torsion_atom_site_label_1
_geom_torsion_atom_site_label_2
_geom_torsion_atom_site_label_3
_geom_torsion_atom_site_label_4
_geom_torsion
_geom_torsion_site_symmetry_1
_geom_torsion_site_symmetry_2
_geom_torsion_site_symmetry_3
_geom_torsion_site_symmetry_4
_geom_torsion_publ_flag
Re1 N4 N3 N2 -178.9(2) . . . . ?
Re1 N4 C5 N1 178.8(2) . . . . ?
Re1 N4 C5 C6 -5.4(4) . . . . ?
Re1 N5 C6 C5 15.5(4) . . . . ?
Re1 N5 C6 C7 -165.5(3) . . . . ?
Re1 N5 C14 C13 -20.1(4) . . . . ?
Re1 N5 C14 C9 162.3(2) . . . . ?
N5 C6 C5 N4 -7.4(5) . . . . ?
N5 C6 C5 N1 167.6(3) . . . . ?
N5 C6 C7 C8 0.7(5) . . . . ?
N2 N1 C5 N4 0.7(4) . . . . ?
N2 N1 C5 C6 -174.6(3) . . . . ?
N1 N2 N3 N4 0.1(4) . . . . ?
N3 N4 C5 N1 -0.6(4) . . . . ?
N3 N4 C5 C6 175.3(3) . . . . ?
N3 N2 N1 C5 -0.5(4) . . . . ?
C6 N5 C14 C13 170.5(3) . . . . ?
C6 N5 C14 C9 -7.2(5) . . . . ?
C6 C7 C8 C9 -4.6(5) . . . . ?
C5 N4 N3 N2 0.3(4) . . . . ?
C5 C6 C7 C8 179.6(3) . . . . ?
C7 C6 C5 N4 173.6(3) . . . . ?
C7 C6 C5 N1 -11.4(6) . . . . ?
C14 N5 C6 C5 -173.7(3) . . . . ?
C14 N5 C6 C7 5.3(5) . . . . ?
C14 C13 C12 C11 -0.9(5) . . . . ?
C14 C9 C8 C7 2.7(5) . . . . ?
C14 C9 C10 C11 -2.4(5) . . . . ?
C8 C9 C14 N5 3.4(5) . . . . ?
C8 C9 C14 C13 -174.3(3) . . . . ?
C8 C9 C10 C11 174.8(3) . . . . ?
C10 C9 C14 N5 -179.3(3) . . . . ?
C10 C9 C14 C13 3.0(5) . . . . ?
C10 C9 C8 C7 -174.5(3) . . . . ?
C10 C11 C12 C13 1.5(5) . . . . ?
C12 C13 C14 N5 -179.1(3) . . . . ?
C12 C13 C14 C9 -1.4(5) . . . . ?
C12 C11 C10 C9 0.2(5) . . . . ?
C4 N2 N1 C5 174.7(3) . . . . ?
C4 N2 N3 N4 -175.1(3) . . . . ?
